data_4502345
loop_
_publ_author_name
'Huang, Fu-Ping'
'Tian, Jin-Lei'
'Gu, Wen'
'Liu, Xin'
'Yan, Shi-Ping'
'Liao, Dai-Zheng'
'Cheng, Peng'

_publ_section_title
;
 Co(II) Coordination Polymers: Positional Isomeric Effect, Structural and
 Magnetic Diversification
;
_journal_issue 3
_journal_name_full 'Crystal Growth &amp; Design'
_journal_page_first 1145
_journal_paper_doi 10.1021/cg901014r
_journal_volume 10
_journal_year 2010
_chemical_formula_sum 'C20 H13 Co N5 O4'
_chemical_formula_weight 446.28
_chemical_name_systematic
; 
 ? 
;
_space_group_IT_number 2
_symmetry_cell_setting triclinic
_symmetry_space_group_name_Hall '-P 1'
_symmetry_space_group_name_H-M 'P -1'
_atom_sites_solution_hydrogens geom
_atom_sites_solution_primary direct
_atom_sites_solution_secondary difmap
_audit_creation_method SHELXL-97
_cell_angle_alpha 89.80(3)
_cell_angle_beta 84.81(3)
_cell_angle_gamma 68.48(3)
_cell_formula_units_Z 2
_cell_length_a 8.7610(18)
_cell_length_b 9.999(2)
_cell_length_c 11.646(2)
_cell_measurement_temperature 293(2)
_cell_measurement_theta_max 25.5
_cell_volume 944.7(4)
_computing_structure_refinement 'SHELXL-97 (Sheldrick, 1997)'
_computing_structure_solution 'SHELXS-97 (Sheldrick, 1990)'
_diffrn_ambient_temperature 293(2)
_diffrn_measured_fraction_theta_full 0.994
_diffrn_measured_fraction_theta_max 0.994
_diffrn_radiation_monochromator graphite
_diffrn_radiation_source 'fine-focus sealed tube'
_diffrn_radiation_type MoK\a
_diffrn_radiation_wavelength 0.71073
_diffrn_reflns_av_R_equivalents 0.0476
_diffrn_reflns_av_sigmaI/netI 0.0624
_diffrn_reflns_limit_h_max 10
_diffrn_reflns_limit_h_min -10
_diffrn_reflns_limit_k_max 12
_diffrn_reflns_limit_k_min -12
_diffrn_reflns_limit_l_max 14
_diffrn_reflns_limit_l_min -14
_diffrn_reflns_number 8220
_diffrn_reflns_theta_full 25.49
_diffrn_reflns_theta_max 25.49
_diffrn_reflns_theta_min 3.09
_exptl_absorpt_coefficient_mu 0.920
_exptl_absorpt_correction_T_max 0.8977
_exptl_absorpt_correction_T_min 0.7099
_exptl_absorpt_correction_type multi-scan
_exptl_absorpt_process_details sadabs
_exptl_crystal_colour red
_exptl_crystal_density_diffrn 1.569
_exptl_crystal_density_method 'not measured'
_exptl_crystal_description block
_exptl_crystal_F_000 402
_exptl_crystal_size_max 0.40
_exptl_crystal_size_mid 0.20
_exptl_crystal_size_min 0.12
_refine_diff_density_max 0.282
_refine_diff_density_min -0.319
_refine_diff_density_rms 0.067
_refine_ls_extinction_method none
_refine_ls_goodness_of_fit_ref 1.147
_refine_ls_hydrogen_treatment constr
_refine_ls_matrix_type full
_refine_ls_number_parameters 271
_refine_ls_number_reflns 3494
_refine_ls_number_restraints 0
_refine_ls_restrained_S_all 1.147
_refine_ls_R_factor_all 0.0765
_refine_ls_R_factor_gt 0.0559
_refine_ls_shift/su_max 0.000
_refine_ls_shift/su_mean 0.000
_refine_ls_structure_factor_coef Fsqd
_refine_ls_weighting_details 'calc w=1/[\s^2^(Fo^2^)+(0.0205P)^2^+0.7617P] where P=(Fo^2^+2Fc^2^)/3'
_refine_ls_weighting_scheme calc
_refine_ls_wR_factor_gt 0.0859
_refine_ls_wR_factor_ref 0.0912
_reflns_number_gt 2875
_reflns_number_total 3494
_reflns_threshold_expression >2sigma(I)
_cod_data_source_file cg901014r_si_005.cif
_cod_data_source_block aa
_cod_original_cell_volume 944.7(3)
_cod_original_sg_symbol_H-M P-1
_cod_database_code 4502345

loop_
_symmetry_equiv_pos_as_xyz
'x, y, z'
'-x, -y, -z'

loop_
_atom_site_label
_atom_site_type_symbol
_atom_site_fract_x
_atom_site_fract_y
_atom_site_fract_z
_atom_site_U_iso_or_equiv
_atom_site_adp_type
_atom_site_occupancy
_atom_site_symmetry_multiplicity
_atom_site_calc_flag
_atom_site_refinement_flags
N5 N -0.3178(4) -0.2263(3) 1.2815(2) 0.0294(7) Uani 1 1 d .
C20 C -0.3002(4) -0.1577(4) 1.1860(3) 0.0288(8) Uani 1 1 d .
C19 C -0.1932(5) -0.3484(4) 1.3011(3) 0.0421(10) Uani 1 1 d .
C18 C -0.0542(5) -0.4065(5) 1.2270(4) 0.0552(13) Uani 1 1 d .
Co1 Co 0.45978(6) -0.16306(5) 0.39855(4) 0.02288(14) Uani 1 1 d .
O1 O 0.3819(3) 0.0330(2) 0.32899(18) 0.0295(6) Uani 1 1 d .
O2 O 0.3959(3) 0.1682(2) 0.47517(18) 0.0297(6) Uani 1 1 d .
O3 O 0.4878(3) 0.6181(2) 0.39108(19) 0.0308(6) Uani 1 1 d .
O4 O 0.3516(3) 0.7492(2) 0.2568(2) 0.0369(6) Uani 1 1 d .
N1 N 0.2541(4) -0.1269(3) 0.5296(2) 0.0296(7) Uani 1 1 d .
N4 N -0.2493(4) 0.0043(3) 0.9865(2) 0.0345(8) Uani 1 1 d .
C3 C 0.3898(4) 0.3913(3) 0.3294(3) 0.0251(8) Uani 1 1 d .
N3 N -0.1856(4) 0.0319(3) 0.8820(2) 0.0335(7) Uani 1 1 d .
C5 C 0.4108(4) 0.6302(4) 0.3029(3) 0.0268(8) Uani 1 1 d .
C1 C 0.3867(4) 0.1471(3) 0.3704(3) 0.0234(8) Uani 1 1 d .
C2 C 0.3813(4) 0.2649(3) 0.2885(3) 0.0248(8) Uani 1 1 d .
C4 C 0.3927(4) 0.4991(3) 0.2555(3) 0.0251(8) Uani 1 1 d .
C6 C 0.3852(5) 0.4798(4) 0.1386(3) 0.0304(9) Uani 1 1 d .
C13 C 0.0450(4) -0.0923(4) 0.7315(3) 0.0307(9) Uani 1 1 d .
C15 C -0.1469(4) -0.1279(4) 1.0034(3) 0.0295(8) Uani 1 1 d .
C12 C 0.1553(5) 0.0029(4) 0.5715(3) 0.0329(9) Uani 1 1 d .
C11 C 0.0479(5) 0.0245(4) 0.6709(3) 0.0323(9) Uani 1 1 d .
C14 C -0.0541(4) -0.0828(4) 0.8428(3) 0.0302(8) Uani 1 1 d .
C16 C -0.1626(4) -0.2072(4) 1.1064(3) 0.0290(8) Uani 1 1 d .
N2 N -0.0245(4) -0.1862(3) 0.9170(2) 0.0347(8) Uani 1 1 d .
C8 C 0.3762(5) 0.2460(4) 0.1709(3) 0.0327(9) Uani 1 1 d .
C7 C 0.3787(5) 0.3537(4) 0.0965(3) 0.0366(10) Uani 1 1 d .
C9 C 0.2447(5) -0.2392(4) 0.5881(3) 0.0404(10) Uani 1 1 d .
C17 C -0.0387(5) -0.3352(4) 1.1276(3) 0.0462(11) Uani 1 1 d .
C10 C 0.1442(5) -0.2275(4) 0.6886(3) 0.0421(10) Uani 1 1 d .
H12 H 0.1570 0.0794 0.5256 0.051 Uiso 1 1 d R
H3 H 0.3952 0.4106 0.4076 0.051 Uiso 1 1 d R
H6 H 0.3869 0.5562 0.0903 0.051 Uiso 1 1 d R
H8 H 0.3825 0.1587 0.1432 0.051 Uiso 1 1 d R
H20 H -0.3796 -0.0783 1.1754 0.051 Uiso 1 1 d R
H19 H -0.2112 -0.3954 1.3742 0.051 Uiso 1 1 d R
H3A H -0.2421 0.1238 0.8414 0.051 Uiso 1 1 d R
H7 H 0.3739 0.3417 0.0162 0.051 Uiso 1 1 d R
H11 H -0.0122 0.1188 0.6889 0.051 Uiso 1 1 d R
H9 H 0.3124 -0.3333 0.5609 0.051 Uiso 1 1 d R
H18 H 0.0258 -0.4943 1.2426 0.051 Uiso 1 1 d R
H10 H 0.1454 -0.3104 0.7383 0.051 Uiso 1 1 d R
H17 H 0.0519 -0.3738 1.0736 0.051 Uiso 1 1 d R

loop_
_atom_site_aniso_label
_atom_site_aniso_U_11
_atom_site_aniso_U_22
_atom_site_aniso_U_33
_atom_site_aniso_U_23
_atom_site_aniso_U_13
_atom_site_aniso_U_12
N5 0.0342(18) 0.0319(17) 0.0225(15) 0.0047(13) 0.0024(14) -0.0140(15)
C20 0.033(2) 0.030(2) 0.0249(18) 0.0011(16) -0.0007(17) -0.0132(17)
C19 0.041(3) 0.041(2) 0.038(2) 0.0118(19) 0.007(2) -0.009(2)
C18 0.042(3) 0.046(3) 0.057(3) 0.024(2) 0.008(2) 0.005(2)
Co1 0.0331(3) 0.0179(2) 0.0195(2) 0.00139(18) 0.0023(2) -0.0126(2)
O1 0.0472(16) 0.0183(12) 0.0267(13) 0.0028(10) -0.0038(12) -0.0164(12)
O2 0.0435(16) 0.0315(14) 0.0186(12) 0.0032(10) -0.0015(11) -0.0195(12)
O3 0.0481(17) 0.0265(13) 0.0248(13) 0.0015(11) -0.0024(12) -0.0221(12)
O4 0.0487(17) 0.0183(13) 0.0445(15) 0.0066(12) -0.0070(13) -0.0129(12)
N1 0.0327(18) 0.0315(17) 0.0263(16) 0.0008(14) 0.0027(14) -0.0152(15)
N4 0.039(2) 0.0374(19) 0.0237(16) 0.0044(14) 0.0065(15) -0.0126(16)
C3 0.033(2) 0.0211(18) 0.0210(17) 0.0007(14) -0.0004(16) -0.0103(16)
N3 0.0384(19) 0.0339(18) 0.0248(16) 0.0065(14) 0.0035(14) -0.0109(15)
C5 0.031(2) 0.0200(19) 0.030(2) -0.0001(15) 0.0078(17) -0.0124(16)
C1 0.024(2) 0.0211(18) 0.0262(19) 0.0023(15) -0.0008(15) -0.0101(15)
C2 0.031(2) 0.0222(18) 0.0229(17) 0.0033(14) -0.0029(16) -0.0117(16)
C4 0.029(2) 0.0185(17) 0.0272(18) 0.0021(15) -0.0009(16) -0.0089(15)
C6 0.042(2) 0.0227(19) 0.0264(19) 0.0061(16) -0.0009(17) -0.0125(17)
C13 0.029(2) 0.036(2) 0.0260(19) 0.0016(17) 0.0033(17) -0.0115(18)
C15 0.030(2) 0.034(2) 0.0237(18) 0.0043(16) -0.0001(16) -0.0109(18)
C12 0.041(2) 0.033(2) 0.0275(19) 0.0024(17) 0.0044(18) -0.0179(19)
C11 0.037(2) 0.029(2) 0.0298(19) 0.0009(16) 0.0059(17) -0.0138(18)
C14 0.032(2) 0.038(2) 0.0211(18) 0.0005(16) 0.0042(16) -0.0144(18)
C16 0.033(2) 0.033(2) 0.0226(18) 0.0023(16) -0.0010(16) -0.0149(18)
N2 0.0313(18) 0.0396(19) 0.0279(17) 0.0043(15) 0.0065(14) -0.0092(15)
C8 0.050(3) 0.0235(19) 0.0280(19) 0.0001(16) -0.0054(18) -0.0173(18)
C7 0.062(3) 0.033(2) 0.0209(18) 0.0029(16) -0.0076(19) -0.024(2)
C9 0.047(3) 0.032(2) 0.036(2) 0.0034(18) 0.014(2) -0.011(2)
C17 0.038(2) 0.048(3) 0.038(2) 0.011(2) 0.0135(19) -0.004(2)
C10 0.049(3) 0.039(2) 0.032(2) 0.0081(18) 0.013(2) -0.014(2)

loop_
_atom_type_symbol
_atom_type_description
_atom_type_scat_dispersion_real
_atom_type_scat_dispersion_imag
_atom_type_scat_source
C C 0.0033 0.0016 'International Tables Vol C Tables 4.2.6.8 and 6.1.1.4'
H H 0.0000 0.0000 'International Tables Vol C Tables 4.2.6.8 and 6.1.1.4'
Co Co 0.3494 0.9721 'International Tables Vol C Tables 4.2.6.8 and 6.1.1.4'
N N 0.0061 0.0033 'International Tables Vol C Tables 4.2.6.8 and 6.1.1.4'
O O 0.0106 0.0060 'International Tables Vol C Tables 4.2.6.8 and 6.1.1.4'

loop_
_geom_angle_atom_site_label_1
_geom_angle_atom_site_label_2
_geom_angle_atom_site_label_3
_geom_angle
_geom_angle_site_symmetry_1
_geom_angle_site_symmetry_3
_geom_angle_publ_flag
C20 N5 C19 117.3(3) . . ?
C20 N5 Co1 124.3(2) . 1_456 ?
C19 N5 Co1 118.2(2) . 1_456 ?
N5 C20 C16 123.5(3) . . ?
N5 C20 H20 116.5 . . ?
C16 C20 H20 120.0 . . ?
N5 C19 C18 123.3(3) . . ?
N5 C19 H19 114.6 . . ?
C18 C19 H19 122.1 . . ?
C19 C18 C17 118.6(4) . . ?
C19 C18 H18 119.9 . . ?
C17 C18 H18 121.4 . . ?
O2 Co1 O1 110.26(9) 2_656 . y
O2 Co1 O3 99.65(10) 2_656 1_545 y
O1 Co1 O3 149.44(9) . 1_545 y
O2 Co1 N5 86.55(10) 2_656 1_654 y
O1 Co1 N5 89.62(11) . 1_654 y
O3 Co1 N5 85.94(10) 1_545 1_654 y
O2 Co1 N1 88.87(10) 2_656 . y
O1 Co1 N1 98.34(11) . . y
O3 Co1 N1 88.14(10) 1_545 . y
N5 Co1 N1 171.81(11) 1_654 . y
O2 Co1 O4 157.79(9) 2_656 1_545 y
O1 Co1 O4 90.43(9) . 1_545 y
O3 Co1 O4 59.10(9) 1_545 1_545 y
N5 Co1 O4 85.56(10) 1_654 1_545 y
N1 Co1 O4 96.24(10) . 1_545 y
C1 O1 Co1 127.1(2) . . ?
C1 O2 Co1 147.7(2) . 2_656 ?
C5 O3 Co1 94.3(2) . 1_565 ?
C5 O4 Co1 85.9(2) . 1_565 ?
C12 N1 C9 116.5(3) . . ?
C12 N1 Co1 123.7(2) . . ?
C9 N1 Co1 118.5(2) . . ?
C15 N4 N3 101.7(3) . . ?
C2 C3 C4 121.1(3) . . ?
C2 C3 H3 123.7 . . ?
C4 C3 H3 115.1 . . ?
C14 N3 N4 109.8(3) . . ?
C14 N3 H3A 128.5 . . ?
N4 N3 H3A 121.4 . . ?
O4 C5 O3 120.7(3) . . ?
O4 C5 C4 121.2(3) . . ?
O3 C5 C4 118.1(3) . . ?
O2 C1 O1 124.1(3) . . ?
O2 C1 C2 118.4(3) . . ?
O1 C1 C2 117.5(3) . . ?
C3 C2 C8 119.2(3) . . ?
C3 C2 C1 119.7(3) . . ?
C8 C2 C1 121.0(3) . . ?
C3 C4 C6 119.1(3) . . ?
C3 C4 C5 119.1(3) . . ?
C6 C4 C5 121.8(3) . . ?
C7 C6 C4 120.4(3) . . ?
C7 C6 H6 122.7 . . ?
C4 C6 H6 116.9 . . ?
C11 C13 C10 118.5(3) . . ?
C11 C13 C14 124.1(3) . . ?
C10 C13 C14 117.4(3) . . ?
N4 C15 N2 115.2(3) . . ?
N4 C15 C16 123.1(3) . . ?
N2 C15 C16 121.8(3) . . ?
N1 C12 C11 123.3(3) . . ?
N1 C12 H12 114.9 . . ?
C11 C12 H12 121.6 . . ?
C13 C11 C12 119.1(3) . . ?
C13 C11 H11 127.3 . . ?
C12 C11 H11 113.6 . . ?
N2 C14 N3 110.7(3) . . ?
N2 C14 C13 124.4(3) . . ?
N3 C14 C13 124.9(3) . . ?
C17 C16 C20 117.7(3) . . ?
C17 C16 C15 120.4(3) . . ?
C20 C16 C15 121.9(3) . . ?
C14 N2 C15 102.6(3) . . ?
C7 C8 C2 119.9(3) . . ?
C7 C8 H8 120.9 . . ?
C2 C8 H8 118.9 . . ?
C6 C7 C8 120.2(3) . . ?
C6 C7 H7 119.6 . . ?
C8 C7 H7 120.1 . . ?
N1 C9 C10 124.0(3) . . ?
N1 C9 H9 119.1 . . ?
C10 C9 H9 116.9 . . ?
C16 C17 C18 119.4(4) . . ?
C16 C17 H17 119.6 . . ?
C18 C17 H17 120.9 . . ?
C13 C10 C9 118.6(3) . . ?
C13 C10 H10 116.3 . . ?
C9 C10 H10 124.8 . . ?

loop_
_geom_bond_atom_site_label_1
_geom_bond_atom_site_label_2
_geom_bond_distance
_geom_bond_site_symmetry_2
_geom_bond_publ_flag
N5 C20 1.330(4) . ?
N5 C19 1.342(5) . ?
N5 Co1 2.163(3) 1_456 ?
C20 C16 1.386(5) . ?
C20 H20 0.8600 . ?
C19 C18 1.364(5) . ?
C19 H19 0.9987 . ?
C18 C17 1.380(5) . ?
C18 H18 0.9303 . ?
Co1 O2 2.013(2) 2_656 y
Co1 O1 2.018(2) . y
Co1 O3 2.112(2) 1_545 y
Co1 N5 2.163(3) 1_654 y
Co1 N1 2.176(3) . y
Co1 O4 2.301(3) 1_545 y
O1 C1 1.257(4) . ?
O2 C1 1.254(4) . ?
O2 Co1 2.013(2) 2_656 ?
O3 C5 1.260(4) . ?
O3 Co1 2.112(2) 1_565 ?
O4 C5 1.252(4) . ?
O4 Co1 2.301(3) 1_565 ?
N1 C12 1.332(4) . ?
N1 C9 1.335(4) . ?
N4 C15 1.323(4) . ?
N4 N3 1.363(4) . ?
C3 C2 1.382(4) . ?
C3 C4 1.384(4) . ?
C3 H3 0.9402 . ?
N3 C14 1.338(4) . ?
N3 H3A 1.0091 . ?
C5 C4 1.490(4) . ?
C1 C2 1.503(4) . ?
C2 C8 1.391(4) . ?
C4 C6 1.386(4) . ?
C6 C7 1.377(5) . ?
C6 H6 0.9513 . ?
C13 C11 1.369(5) . ?
C13 C10 1.377(5) . ?
C13 C14 1.476(4) . ?
C15 N2 1.360(4) . ?
C15 C16 1.460(4) . ?
C12 C11 1.388(5) . ?
C12 H12 0.9361 . ?
C11 H11 0.9098 . ?
C14 N2 1.312(4) . ?
C16 C17 1.380(5) . ?
C8 C7 1.385(5) . ?
C8 H8 0.9124 . ?
C7 H7 0.9492 . ?
C9 C10 1.378(5) . ?
C9 H9 0.9469 . ?
C17 H17 0.9280 . ?
C10 H10 1.0067 . ?

loop_
_geom_torsion_atom_site_label_1
_geom_torsion_atom_site_label_2
_geom_torsion_atom_site_label_3
_geom_torsion_atom_site_label_4
_geom_torsion
_geom_torsion_site_symmetry_1
C19 N5 C20 C16 1.1(5) .
Co1 N5 C20 C16 -173.8(3) 1_456
C20 N5 C19 C18 -2.0(6) .
Co1 N5 C19 C18 173.1(4) 1_456
N5 C19 C18 C17 1.2(7) .
O2 Co1 O1 C1 -15.2(3) 2_656
O3 Co1 O1 C1 177.3(2) 1_545
N5 Co1 O1 C1 -101.4(3) 1_654
N1 Co1 O1 C1 76.7(3) .
O4 Co1 O1 C1 173.1(3) 1_545
O2 Co1 N1 C12 87.6(3) 2_656
O1 Co1 N1 C12 -22.7(3) .
O3 Co1 N1 C12 -172.7(3) 1_545
N5 Co1 N1 C12 143.7(7) 1_654
O4 Co1 N1 C12 -114.0(3) 1_545
O2 Co1 N1 C9 -78.5(3) 2_656
O1 Co1 N1 C9 171.2(3) .
O3 Co1 N1 C9 21.2(3) 1_545
N5 Co1 N1 C9 -22.5(9) 1_654
O4 Co1 N1 C9 79.8(3) 1_545
C15 N4 N3 C14 0.8(4) .
Co1 O4 C5 O3 0.4(3) 1_565
Co1 O4 C5 C4 -179.5(3) 1_565
Co1 O3 C5 O4 -0.4(3) 1_565
Co1 O3 C5 C4 179.5(3) 1_565
Co1 O2 C1 O1 95.2(5) 2_656
Co1 O2 C1 C2 -84.8(5) 2_656
Co1 O1 C1 O2 -21.7(5) .
Co1 O1 C1 C2 158.2(2) .
C4 C3 C2 C8 0.2(5) .
C4 C3 C2 C1 177.0(3) .
O2 C1 C2 C3 1.3(5) .
O1 C1 C2 C3 -178.6(3) .
O2 C1 C2 C8 178.0(3) .
O1 C1 C2 C8 -1.9(5) .
C2 C3 C4 C6 0.7(5) .
C2 C3 C4 C5 -176.8(3) .
O4 C5 C4 C3 -151.3(3) .
O3 C5 C4 C3 28.7(5) .
O4 C5 C4 C6 31.2(5) .
O3 C5 C4 C6 -148.7(3) .
C3 C4 C6 C7 -1.4(6) .
C5 C4 C6 C7 176.0(3) .
N3 N4 C15 N2 -0.5(4) .
N3 N4 C15 C16 179.6(3) .
C9 N1 C12 C11 0.6(5) .
Co1 N1 C12 C11 -165.8(3) .
C10 C13 C11 C12 -2.7(5) .
C14 C13 C11 C12 175.1(3) .
N1 C12 C11 C13 1.7(6) .
N4 N3 C14 N2 -0.9(4) .
N4 N3 C14 C13 179.3(3) .
C11 C13 C14 N2 -159.4(4) .
C10 C13 C14 N2 18.5(5) .
C11 C13 C14 N3 20.4(6) .
C10 C13 C14 N3 -161.7(4) .
N5 C20 C16 C17 0.6(6) .
N5 C20 C16 C15 -179.2(3) .
N4 C15 C16 C17 -170.0(4) .
N2 C15 C16 C17 10.2(5) .
N4 C15 C16 C20 9.8(5) .
N2 C15 C16 C20 -170.0(3) .
N3 C14 N2 C15 0.5(4) .
C13 C14 N2 C15 -179.7(3) .
N4 C15 N2 C14 0.1(4) .
C16 C15 N2 C14 179.9(3) .
C3 C2 C8 C7 -0.4(6) .
C1 C2 C8 C7 -177.1(3) .
C4 C6 C7 C8 1.3(6) .
C2 C8 C7 C6 -0.4(6) .
C12 N1 C9 C10 -1.9(6) .
Co1 N1 C9 C10 165.2(3) .
C20 C16 C17 C18 -1.5(6) .
C15 C16 C17 C18 178.3(4) .
C19 C18 C17 C16 0.6(7) .
C11 C13 C10 C9 1.5(6) .
C14 C13 C10 C9 -176.5(3) .
N1 C9 C10 C13 0.9(6) .
